data_4028753
loop_
_publ_author_name
'Shuxia Cao'
'Peng Gao'
'Yanchun Guo'
'Huamin Zhao'
'Jun Wang'
'Yifan Liu'
'Yufen Zhao'

_publ_section_title
;
 Unexpected Insertion of CO2 into the Pentacoordinate P-N Bond:
 Atherton-Todd-Type Reaction of Hydrospirophosphorane with Amines
;
_journal_name_full 'Journal of Organic Chemistry'
_journal_page_first 11283
_journal_page_last 11293
_journal_paper_doi 10.1021/jo4018342
_journal_volume 78
_journal_year 2013
_chemical_absolute_configuration ad
_chemical_formula_moiety 'C23 H28 N3 O6 P'
_chemical_formula_sum 'C23 H28 N3 O6 P'
_chemical_formula_weight 473.45
_chemical_name_systematic
;
 ? 
;
_space_group_crystal_system monoclinic
_space_group_IT_number 4
_space_group_name_Hall 'P 2yb'
_space_group_name_H-M_alt 'P 1 21 1'
_symmetry_space_group_name_Hall 'P 2yb'
_symmetry_space_group_name_H-M 'P 1 21 1'
_atom_sites_solution_hydrogens geom
_atom_sites_solution_primary direct
_atom_sites_solution_secondary difmap
_audit_creation_date 2013-05-06
_audit_creation_method
;
  Olex2 1.2
  (compiled Apr 23 2013 17:54:37, GUI svn.r4465)
;
_cell_angle_alpha 90.00
_cell_angle_beta 101.098(3)
_cell_angle_gamma 90.00
_cell_formula_units_Z 2
_cell_length_a 11.3068(3)
_cell_length_b 8.2583(3)
_cell_length_c 13.1949(4)
_cell_measurement_reflns_used 5049
_cell_measurement_temperature 291(2)
_cell_measurement_theta_max 72.2950
_cell_measurement_theta_min 3.9690
_cell_volume 1209.03(7)
_computing_cell_refinement
;
CrysAlisPro, Agilent Technologies,
Version 1.171.36.28 (release 01-02-2013 CrysAlis171 .NET)
(compiled Feb  1 2013,16:14:44)
;
_computing_data_collection
;
CrysAlisPro, Agilent Technologies,
Version 1.171.36.28 (release 01-02-2013 CrysAlis171 .NET)
(compiled Feb  1 2013,16:14:44)
;
_computing_data_reduction
;
CrysAlisPro, Agilent Technologies,
Version 1.171.36.28 (release 01-02-2013 CrysAlis171 .NET)
(compiled Feb  1 2013,16:14:44)
;
_computing_molecular_graphics
;
O. V. Dolomanov, L. J. Bourhis, R. J. Gildea, J. A. K. Howard and H. Puschmann,
OLEX2: a complete structure solution, refinement and analysis program.
J. Appl. Cryst. (2009). 42, 339-341.
;
_computing_publication_material
;
O. V. Dolomanov, L. J. Bourhis, R. J. Gildea, J. A. K. Howard and H. Puschmann,
OLEX2: a complete structure solution, refinement and analysis program.
J. Appl. Cryst. (2009). 42, 339-341.
;
_computing_structure_refinement
;
SHELXL, G.M. Sheldrick, Acta Cryst.
(2008). A64, 112-122
;
_computing_structure_solution
;
SHELXS, G.M. Sheldrick, Acta Cryst.
(2008). A64, 112-122
;
_diffrn_ambient_temperature 291.15
_diffrn_detector_area_resol_mean 16.2312
_diffrn_measured_fraction_theta_full 0.986
_diffrn_measured_fraction_theta_max 0.986
_diffrn_measurement_details
;
  1 omega   -4.00   25.00   1.0000    1.0000
omega____ theta____ kappa____ phi______ frames
    -        0.0000  -99.0000    0.0000 29

  2 omega  -73.00  -48.00   1.0000    1.0000
omega____ theta____ kappa____ phi______ frames
    -        0.0000  178.0000 -180.0000 25

  3 omega  -77.00  -52.00   1.0000    1.0000
omega____ theta____ kappa____ phi______ frames
    -        0.0000  178.0000  -30.0000 25

  4 omega  -53.00   29.00   1.0000    2.0000
omega____ theta____ kappa____ phi______ frames
    -      -42.5000   45.0000  150.0000 82

  5 omega  -45.00   28.00   1.0000    2.0000
omega____ theta____ kappa____ phi______ frames
    -      -42.5000   37.0000    0.0000 73

  6 omega  -43.00   28.00   1.0000    2.0000
omega____ theta____ kappa____ phi______ frames
    -      -42.5000   37.0000   90.0000 71

  7 omega -114.00  -23.00   1.0000    2.0000
omega____ theta____ kappa____ phi______ frames
    -      -42.5000  -30.0000 -180.0000 91

  8 omega  -84.00  -36.00   1.0000    2.0000
omega____ theta____ kappa____ phi______ frames
    -      -42.5000  -45.0000  -60.0000 48

  9 omega   -5.00   42.00   1.0000    2.0000
omega____ theta____ kappa____ phi______ frames
    -       56.0000  -57.0000 -120.0000 47

 10 omega   26.00  101.00   1.0000    2.0000
omega____ theta____ kappa____ phi______ frames
    -       56.0000   77.0000  -90.0000 75

 11 omega   66.00  103.00   1.0000    2.0000
omega____ theta____ kappa____ phi______ frames
    -       56.0000   57.0000  -30.0000 37

 12 omega   47.00   73.00   1.0000    2.0000
omega____ theta____ kappa____ phi______ frames
    -       56.0000  -57.0000 -120.0000 26

 13 omega   82.00  108.00   1.0000    4.0000
omega____ theta____ kappa____ phi______ frames
    -      112.0000   77.0000  -90.0000 26

 14 omega   92.00  118.00   1.0000    4.0000
omega____ theta____ kappa____ phi______ frames
    -      112.0000   61.0000  -90.0000 26

 15 omega   83.00  110.00   1.0000    4.0000
omega____ theta____ kappa____ phi______ frames
    -      112.0000   77.0000 -150.0000 27

 16 omega  145.00  174.00   1.0000    4.0000
omega____ theta____ kappa____ phi______ frames
    -      112.0000   77.0000  -30.0000 29

 17 omega   91.00  116.00   1.0000    4.0000
omega____ theta____ kappa____ phi______ frames
    -      112.0000   61.0000  -60.0000 25

 18 omega  153.00  178.00   1.0000    4.0000
omega____ theta____ kappa____ phi______ frames
    -      112.0000   30.0000  -90.0000 25

 19 omega   82.00  108.00   1.0000    4.0000
omega____ theta____ kappa____ phi______ frames
    -      112.0000   77.0000  -30.0000 26

 20 omega   88.00  114.00   1.0000    4.0000
omega____ theta____ kappa____ phi______ frames
    -      112.0000   30.0000  -90.0000 26

 21 omega   61.00   87.00   1.0000    4.0000
omega____ theta____ kappa____ phi______ frames
    -      112.0000   15.0000    0.0000 26

 22 omega   60.00   88.00   1.0000    4.0000
omega____ theta____ kappa____ phi______ frames
    -      112.0000   15.0000  -60.0000 28

 23 omega  112.00  173.00   1.0000    4.0000
omega____ theta____ kappa____ phi______ frames
    -      112.0000   77.0000  -60.0000 61

 24 omega   83.00  109.00   1.0000    4.0000
omega____ theta____ kappa____ phi______ frames
    -      112.0000   77.0000  -60.0000 26

 25 omega   90.00  116.00   1.0000    4.0000
omega____ theta____ kappa____ phi______ frames
    -      112.0000   61.0000  -30.0000 26

 26 omega   89.00  116.00   1.0000    4.0000
omega____ theta____ kappa____ phi______ frames
    -      112.0000   30.0000 -120.0000 27

 27 omega  110.00  151.00   1.0000    4.0000
omega____ theta____ kappa____ phi______ frames
    -      112.0000  178.0000 -150.0000 41

 28 omega   49.00   90.00   1.0000    4.0000
omega____ theta____ kappa____ phi______ frames
    -      112.0000  -45.0000 -120.0000 41

 29 omega  149.00  178.00   1.0000    4.0000
omega____ theta____ kappa____ phi______ frames
    -      112.0000  111.0000   30.0000 29

 30 omega   42.00   96.00   1.0000    4.0000
omega____ theta____ kappa____ phi______ frames
    -      112.0000  -45.0000 -180.0000 54

 31 omega  130.00  178.00   1.0000    4.0000
omega____ theta____ kappa____ phi______ frames
    -      112.0000   77.0000 -120.0000 48

 32 omega   47.00   92.00   1.0000    4.0000
omega____ theta____ kappa____ phi______ frames
    -      112.0000  -94.0000 -150.0000 45

 33 omega   84.00  110.00   1.0000    4.0000
omega____ theta____ kappa____ phi______ frames
    -      112.0000   30.0000  -30.0000 26

 34 omega   89.00  116.00   1.0000    4.0000
omega____ theta____ kappa____ phi______ frames
    -      112.0000   30.0000  -60.0000 27

 35 omega   87.00  112.00   1.0000    4.0000
omega____ theta____ kappa____ phi______ frames
    -      112.0000   30.0000    0.0000 25

 36 omega  129.00  176.00   1.0000    4.0000
omega____ theta____ kappa____ phi______ frames
    -      112.0000   30.0000    0.0000 47

 37 omega   89.00  117.00   1.0000    4.0000
omega____ theta____ kappa____ phi______ frames
    -      112.0000   45.0000 -120.0000 28

 38 omega   89.00  115.00   1.0000    4.0000
omega____ theta____ kappa____ phi______ frames
    -      112.0000   45.0000  -30.0000 26

 39 omega   82.00  108.00   1.0000    4.0000
omega____ theta____ kappa____ phi______ frames
    -      112.0000   77.0000 -120.0000 26

 40 omega   91.00  117.00   1.0000    4.0000
omega____ theta____ kappa____ phi______ frames
    -      112.0000   61.0000 -120.0000 26

 41 omega   92.00  118.00   1.0000    4.0000
omega____ theta____ kappa____ phi______ frames
    -      112.0000   61.0000 -150.0000 26

 42 omega   89.00  115.00   1.0000    4.0000
omega____ theta____ kappa____ phi______ frames
    -      112.0000   45.0000  -90.0000 26

 43 omega  130.00  174.00   1.0000    4.0000
omega____ theta____ kappa____ phi______ frames
    -      112.0000   77.0000 -150.0000 44

 44 omega   60.00   89.00   1.0000    4.0000
omega____ theta____ kappa____ phi______ frames
    -      112.0000   15.0000  -30.0000 29

 45 omega   60.00   88.00   1.0000    4.0000
omega____ theta____ kappa____ phi______ frames
    -      112.0000   15.0000   60.0000 28

 46 omega  114.00  177.00   1.0000    4.0000
omega____ theta____ kappa____ phi______ frames
    -      112.0000   15.0000   60.0000 63

 47 omega  108.00  176.00   1.0000    4.0000
omega____ theta____ kappa____ phi______ frames
    -      112.0000  111.0000  -83.0000 68
;
_diffrn_measurement_device_type 'Xcalibur, Eos, Gemini'
_diffrn_measurement_method '\w scans'
_diffrn_orient_matrix_UB_11 0.0848141000
_diffrn_orient_matrix_UB_12 0.0350528000
_diffrn_orient_matrix_UB_13 -0.0758387000
_diffrn_orient_matrix_UB_21 -0.0925103000
_diffrn_orient_matrix_UB_22 -0.0753039000
_diffrn_orient_matrix_UB_23 -0.0885238000
_diffrn_orient_matrix_UB_31 -0.0593177000
_diffrn_orient_matrix_UB_32 0.1670395000
_diffrn_orient_matrix_UB_33 -0.0239247000
_diffrn_radiation_monochromator graphite
_diffrn_radiation_type 'Cu K\a'
_diffrn_radiation_wavelength 1.5418
_diffrn_reflns_av_R_equivalents 0.0213
_diffrn_reflns_av_unetI/netI 0.0285
_diffrn_reflns_limit_h_max 10
_diffrn_reflns_limit_h_min -13
_diffrn_reflns_limit_k_max 9
_diffrn_reflns_limit_k_min -9
_diffrn_reflns_limit_l_max 16
_diffrn_reflns_limit_l_min -15
_diffrn_reflns_number 9708
_diffrn_reflns_theta_full 72.33
_diffrn_reflns_theta_max 72.33
_diffrn_reflns_theta_min 3.98
_diffrn_source 'Enhance (Cu) x-ray Source'
_exptl_absorpt_coefficient_mu 1.374
_exptl_absorpt_correction_T_max 1.00000
_exptl_absorpt_correction_T_min 0.96121
_exptl_absorpt_correction_type multi-scan
_exptl_absorpt_process_details
;
CrysAlisPro, Agilent Technologies,
Version 1.171.36.28 (release 01-02-2013 CrysAlis171 .NET)
(compiled Feb  1 2013,16:14:44)
empirical absorption correction using spherical harmonics,
 implemented in SCALE3 ABSPACK scaling algorithm.
;
_exptl_crystal_density_diffrn 1.301
_exptl_crystal_F_000 500
_exptl_crystal_size_max 0.22
_exptl_crystal_size_mid 0.2
_exptl_crystal_size_min 0.18
_refine_diff_density_max 0.189
_refine_diff_density_min -0.191
_refine_diff_density_rms 0.035
_refine_ls_abs_structure_details 'Flack H D (1983), Acta Cryst. A39, 876-881'
_refine_ls_abs_structure_Flack 0.028(18)
_refine_ls_extinction_method none
_refine_ls_goodness_of_fit_ref 1.052
_refine_ls_hydrogen_treatment mixed
_refine_ls_matrix_type full
_refine_ls_number_parameters 308
_refine_ls_number_reflns 4469
_refine_ls_number_restraints 1
_refine_ls_restrained_S_all 1.051
_refine_ls_R_factor_all 0.0370
_refine_ls_R_factor_gt 0.0349
_refine_ls_shift/su_max 0.000
_refine_ls_shift/su_mean 0.000
_refine_ls_structure_factor_coef Fsqd
_refine_ls_weighting_details 'calc w=1/[\s^2^(Fo^2^)+(0.0574P)^2^+0.0407P] where P=(Fo^2^+2Fc^2^)/3'
_refine_ls_weighting_scheme calc
_refine_ls_wR_factor_gt 0.0915
_refine_ls_wR_factor_ref 0.0945
_reflns_number_gt 4240
_reflns_number_total 4469
_reflns_threshold_expression >2sigma(I)
_cod_data_source_file jo4018342_si_002_6.cif
_cod_data_source_block 20130461
_cod_original_cell_volume 1209.04(6)
_cod_database_code 4028753
_chemical_oxdiff_formula C20H20N4O4P1
_reflns_odcompleteness_completeness 99.96
_reflns_odcompleteness_iscentric 1
_reflns_odcompleteness_theta 66.97
_olex2_refinement_description
;
1. Fixed Uiso
 At 1.2 times of:
  All C(H) groups, All C(H,H) groups
 At 1.5 times of:
  All C(H,H,H) groups
2.a Ternary CH refined with riding coordinates:
 C2(H2A), C11(H11)
2.b Secondary CH2 refined with riding coordinates:
 C3(H3A,H3B), C12(H12A,H12B), C20(H20A,H20B), C22(H22A,H22B)
2.c Aromatic/amide H refined with riding coordinates:
 C5(H5), C6(H6), C7(H7), C8(H8), C9(H9), C14(H14), C15(H15), C16(H16),
 C17(H17), C18(H18)
2.d Idealised Me refined as rotating group:
 C21(H21A,H21B,H21C), C23(H23A,H23B,H23C)
;

loop_
_space_group_symop_id
_space_group_symop_operation_xyz
1 'x, y, z'
2 '-x, y+1/2, -z'

loop_
_atom_site_label
_atom_site_type_symbol
_atom_site_fract_x
_atom_site_fract_y
_atom_site_fract_z
_atom_site_U_iso_or_equiv
_atom_site_adp_type
_atom_site_occupancy
_atom_site_symmetry_multiplicity
_atom_site_calc_flag
_atom_site_refinement_flags
P1 P 0.24208(3) 0.37392(6) 0.45210(3) 0.03707(11) Uani 1 1 d .
O1 O 0.08730(9) 0.36544(18) 0.42992(10) 0.0401(3) Uani 1 1 d .
O2 O -0.07715(11) 0.51565(19) 0.39294(12) 0.0482(3) Uani 1 1 d .
O3 O 0.39857(10) 0.3852(2) 0.47855(10) 0.0470(3) Uani 1 1 d .
O4 O 0.56167(12) 0.2891(2) 0.58111(13) 0.0546(4) Uani 1 1 d .
O5 O 0.25140(14) 0.2700(2) 0.34953(12) 0.0546(4) Uani 1 1 d .
O6 O 0.11908(17) 0.4030(3) 0.22638(13) 0.0721(6) Uani 1 1 d .
N1 N 0.23482(14) 0.5700(2) 0.44574(16) 0.0489(4) Uani 1 1 d .
N2 N 0.24893(13) 0.2585(2) 0.55232(13) 0.0423(4) Uani 1 1 d .
N3 N 0.21557(19) 0.1783(3) 0.18819(15) 0.0581(5) Uani 1 1 d .
C1 C 0.03040(15) 0.5063(2) 0.41033(14) 0.0382(4) Uani 1 1 d .
C2 C 0.11782(16) 0.6473(3) 0.41915(17) 0.0426(4) Uani 1 1 d .
H2A H 0.1059 0.7171 0.4764 0.051 Uiso 1 1 calc R
C3 C 0.10853(19) 0.7505(3) 0.3209(2) 0.0564(6) Uani 1 1 d .
H3A H 0.1753 0.8263 0.3312 0.068 Uiso 1 1 calc R
H3B H 0.1178 0.6797 0.2643 0.068 Uiso 1 1 calc R
C4 C -0.00735(18) 0.8450(3) 0.28933(15) 0.0451(4) Uani 1 1 d .
C5 C -0.0193(2) 0.9986(3) 0.32658(17) 0.0522(5) Uani 1 1 d .
H5 H 0.0435 1.0432 0.3743 0.063 Uiso 1 1 calc R
C6 C -0.1231(2) 1.0877(3) 0.2943(2) 0.0604(6) Uani 1 1 d .
H6 H -0.1296 1.1916 0.3198 0.072 Uiso 1 1 calc R
C7 C -0.2172(2) 1.0217(4) 0.2239(2) 0.0629(6) Uani 1 1 d .
H7 H -0.2873 1.0811 0.2019 0.075 Uiso 1 1 calc R
C8 C -0.2067(2) 0.8677(4) 0.18630(17) 0.0603(5) Uani 1 1 d .
H8 H -0.2699 0.8231 0.1389 0.072 Uiso 1 1 calc R
C9 C -0.1022(2) 0.7790(3) 0.21892(17) 0.0516(5) Uani 1 1 d .
H9 H -0.0957 0.6749 0.1936 0.062 Uiso 1 1 calc R
C10 C 0.45384(16) 0.3012(3) 0.55872(15) 0.0415(4) Uani 1 1 d .
C11 C 0.36488(16) 0.2263(2) 0.61779(14) 0.0386(4) Uani 1 1 d .
H11 H 0.3692 0.2862 0.6825 0.046 Uiso 1 1 calc R
C12 C 0.38674(18) 0.0462(3) 0.64376(15) 0.0445(4) Uani 1 1 d .
H12A H 0.3115 -0.0122 0.6236 0.053 Uiso 1 1 calc R
H12B H 0.4433 0.0035 0.6038 0.053 Uiso 1 1 calc R
C13 C 0.4356(2) 0.0168(3) 0.75707(17) 0.0517(5) Uani 1 1 d .
C14 C 0.3613(3) -0.0452(4) 0.8191(2) 0.0758(8) Uani 1 1 d .
H14 H 0.2814 -0.0699 0.7914 0.091 Uiso 1 1 calc R
C15 C 0.4073(5) -0.0705(6) 0.9245(3) 0.1231(19) Uani 1 1 d .
H15 H 0.3586 -0.1133 0.9671 0.148 Uiso 1 1 calc R
C16 C 0.5241(7) -0.0318(7) 0.9636(3) 0.145(3) Uani 1 1 d .
H16 H 0.5538 -0.0455 1.0338 0.173 Uiso 1 1 calc R
C17 C 0.5988(5) 0.0266(7) 0.9025(4) 0.127(2) Uani 1 1 d .
H17 H 0.6791 0.0487 0.9305 0.153 Uiso 1 1 calc R
C18 C 0.5550(3) 0.0526(4) 0.7993(3) 0.0867(10) Uani 1 1 d .
H18 H 0.6053 0.0942 0.7576 0.104 Uiso 1 1 calc R
C19 C 0.18748(19) 0.2925(3) 0.24988(17) 0.0538(5) Uani 1 1 d .
C20 C 0.1594(3) 0.1880(4) 0.07795(19) 0.0746(8) Uani 1 1 d .
H20A H 0.2174 0.1540 0.0368 0.089 Uiso 1 1 calc R
H20B H 0.1380 0.2997 0.0604 0.089 Uiso 1 1 calc R
C21 C 0.0487(5) 0.0843(8) 0.0515(3) 0.152(3) Uani 1 1 d .
H21A H 0.0152 0.0945 -0.0209 0.228 Uiso 1 1 calc R
H21B H -0.0097 0.1189 0.0910 0.228 Uiso 1 1 calc R
H21C H 0.0698 -0.0267 0.0673 0.228 Uiso 1 1 calc R
C22 C 0.3040(3) 0.0505(3) 0.2214(2) 0.0627(6) Uani 1 1 d .
H22A H 0.2844 -0.0424 0.1764 0.075 Uiso 1 1 calc R
H22B H 0.2985 0.0170 0.2908 0.075 Uiso 1 1 calc R
C23 C 0.4315(3) 0.1021(5) 0.2204(3) 0.0886(11) Uani 1 1 d .
H23A H 0.4356 0.1481 0.1544 0.133 Uiso 1 1 calc R
H23B H 0.4838 0.0097 0.2328 0.133 Uiso 1 1 calc R
H23C H 0.4564 0.1814 0.2735 0.133 Uiso 1 1 calc R
H2 H 0.184(2) 0.228(3) 0.5701(19) 0.050(6) Uiso 1 1 d .
H1 H 0.297(3) 0.624(4) 0.450(2) 0.065(8) Uiso 1 1 d .

loop_
_atom_site_aniso_label
_atom_site_aniso_U_11
_atom_site_aniso_U_22
_atom_site_aniso_U_33
_atom_site_aniso_U_23
_atom_site_aniso_U_13
_atom_site_aniso_U_12
P1 0.02454(19) 0.0429(3) 0.0447(2) 0.0050(2) 0.00896(15) 0.00135(17)
O1 0.0246(5) 0.0405(7) 0.0546(7) 0.0042(6) 0.0063(5) -0.0002(6)
O2 0.0268(6) 0.0491(9) 0.0697(9) 0.0070(7) 0.0115(6) 0.0031(5)
O3 0.0253(5) 0.0603(9) 0.0566(7) 0.0142(7) 0.0109(5) 0.0008(6)
O4 0.0278(7) 0.0596(10) 0.0752(10) 0.0052(8) 0.0069(6) 0.0053(6)
O5 0.0458(8) 0.0696(11) 0.0479(8) -0.0012(7) 0.0081(6) 0.0162(7)
O6 0.0696(11) 0.0866(16) 0.0566(9) 0.0042(9) 0.0035(8) 0.0275(10)
N1 0.0271(8) 0.0461(11) 0.0734(12) 0.0105(8) 0.0095(7) -0.0045(7)
N2 0.0258(7) 0.0499(10) 0.0524(9) 0.0106(7) 0.0107(6) 0.0018(6)
N3 0.0614(12) 0.0670(14) 0.0483(9) -0.0025(9) 0.0164(8) -0.0033(9)
C1 0.0319(9) 0.0408(10) 0.0429(8) 0.0031(7) 0.0095(7) 0.0013(7)
C2 0.0303(9) 0.0393(11) 0.0589(11) 0.0049(8) 0.0102(8) -0.0007(7)
C3 0.0429(11) 0.0516(13) 0.0795(15) 0.0220(11) 0.0237(10) 0.0028(9)
C4 0.0449(10) 0.0419(13) 0.0498(10) 0.0116(8) 0.0125(8) 0.0001(8)
C5 0.0532(12) 0.0477(13) 0.0536(11) 0.0040(10) 0.0051(9) -0.0082(9)
C6 0.0708(15) 0.0452(13) 0.0674(14) 0.0026(11) 0.0189(12) 0.0102(11)
C7 0.0501(12) 0.0672(17) 0.0704(14) 0.0165(12) 0.0093(11) 0.0130(11)
C8 0.0546(12) 0.0659(15) 0.0549(11) 0.0091(12) -0.0034(9) -0.0085(12)
C9 0.0601(12) 0.0442(13) 0.0511(11) 0.0002(9) 0.0120(9) -0.0045(9)
C10 0.0304(9) 0.0439(10) 0.0500(10) -0.0031(8) 0.0075(7) 0.0024(7)
C11 0.0332(8) 0.0422(11) 0.0406(8) -0.0015(7) 0.0075(7) 0.0042(7)
C12 0.0426(10) 0.0429(11) 0.0479(10) 0.0011(8) 0.0085(8) 0.0043(8)
C13 0.0575(12) 0.0450(12) 0.0489(10) 0.0009(9) 0.0008(9) 0.0169(9)
C14 0.098(2) 0.0681(18) 0.0665(15) 0.0150(13) 0.0300(14) 0.0274(16)
C15 0.191(5) 0.117(4) 0.069(2) 0.026(2) 0.045(3) 0.073(3)
C16 0.219(7) 0.134(4) 0.060(2) -0.013(2) -0.023(3) 0.093(4)
C17 0.129(4) 0.115(4) 0.107(3) -0.027(3) -0.054(3) 0.049(3)
C18 0.0711(18) 0.076(2) 0.096(2) -0.0056(17) -0.0247(17) 0.0167(15)
C19 0.0446(11) 0.0685(15) 0.0491(11) 0.0041(10) 0.0113(9) 0.0028(10)
C20 0.0868(19) 0.093(2) 0.0458(12) -0.0032(13) 0.0170(12) -0.0142(16)
C21 0.160(5) 0.229(7) 0.0572(18) 0.004(3) -0.006(2) -0.112(5)
C22 0.0821(17) 0.0500(14) 0.0618(13) -0.0011(10) 0.0283(12) -0.0024(11)
C23 0.0764(19) 0.087(2) 0.116(3) 0.032(2) 0.0498(19) 0.0219(17)

loop_
_atom_type_symbol
_atom_type_description
_atom_type_scat_dispersion_real
_atom_type_scat_dispersion_imag
_atom_type_scat_source
C C 0.0181 0.0091 'International Tables Vol C Tables 4.2.6.8 and 6.1.1.4'
H H 0.0000 0.0000 'International Tables Vol C Tables 4.2.6.8 and 6.1.1.4'
N N 0.0311 0.0180 'International Tables Vol C Tables 4.2.6.8 and 6.1.1.4'
O O 0.0492 0.0322 'International Tables Vol C Tables 4.2.6.8 and 6.1.1.4'
P P 0.2955 0.4335 'International Tables Vol C Tables 4.2.6.8 and 6.1.1.4'

loop_
_geom_angle_atom_site_label_1
_geom_angle_atom_site_label_2
_geom_angle_atom_site_label_3
_geom_angle
O1 P1 O3 178.10(7)
O5 P1 O1 93.66(7)
O5 P1 O3 88.21(8)
N1 P1 O1 89.55(8)
N1 P1 O3 89.78(8)
N1 P1 O5 119.69(10)
N2 P1 O1 90.12(7)
N2 P1 O3 88.90(7)
N2 P1 O5 111.66(10)
N2 P1 N1 128.57(10)
C1 O1 P1 115.84(12)
C10 O3 P1 116.10(12)
C19 O5 P1 127.92(15)
P1 N1 H1 120(2)
C2 N1 P1 119.12(14)
C2 N1 H1 120(2)
P1 N2 H2 119.5(17)
C11 N2 P1 119.36(13)
C11 N2 H2 120.7(17)
C19 N3 C20 117.3(2)
C19 N3 C22 124.1(2)
C22 N3 C20 118.4(2)
O1 C1 C2 111.88(15)
O2 C1 O1 121.99(18)
O2 C1 C2 126.05(18)
N1 C2 C1 103.37(17)
N1 C2 H2A 109.1
N1 C2 C3 111.04(16)
C1 C2 H2A 109.1
C1 C2 C3 115.01(18)
C3 C2 H2A 109.1
C2 C3 H3A 108.4
C2 C3 H3B 108.4
H3A C3 H3B 107.4
C4 C3 C2 115.67(17)
C4 C3 H3A 108.4
C4 C3 H3B 108.4
C5 C4 C3 121.1(2)
C5 C4 C9 119.0(2)
C9 C4 C3 119.9(2)
C4 C5 H5 119.4
C4 C5 C6 121.1(2)
C6 C5 H5 119.4
C5 C6 H6 120.1
C5 C6 C7 119.7(2)
C7 C6 H6 120.1
C6 C7 H7 120.1
C8 C7 C6 119.8(2)
C8 C7 H7 120.1
C7 C8 H8 119.9
C7 C8 C9 120.2(2)
C9 C8 H8 119.9
C4 C9 H9 119.9
C8 C9 C4 120.2(2)
C8 C9 H9 119.9
O3 C10 C11 111.59(15)
O4 C10 O3 122.89(19)
O4 C10 C11 125.51(19)
N2 C11 C10 103.42(15)
N2 C11 H11 108.4
N2 C11 C12 113.52(17)
C10 C11 H11 108.4
C10 C11 C12 114.54(16)
C12 C11 H11 108.4
C11 C12 H12A 109.0
C11 C12 H12B 109.0
H12A C12 H12B 107.8
C13 C12 C11 112.92(18)
C13 C12 H12A 109.0
C13 C12 H12B 109.0
C14 C13 C12 119.9(2)
C14 C13 C18 119.8(3)
C18 C13 C12 120.3(3)
C13 C14 H14 120.3
C13 C14 C15 119.4(4)
C15 C14 H14 120.3
C14 C15 H15 120.4
C16 C15 C14 119.2(5)
C16 C15 H15 120.4
C15 C16 H16 119.1
C15 C16 C17 121.8(4)
C17 C16 H16 119.1
C16 C17 H17 120.2
C16 C17 C18 119.7(5)
C18 C17 H17 120.2
C13 C18 H18 119.9
C17 C18 C13 120.1(5)
C17 C18 H18 119.9
O6 C19 O5 122.7(2)
O6 C19 N3 127.1(2)
N3 C19 O5 110.2(2)
N3 C20 H20A 109.1
N3 C20 H20B 109.1
N3 C20 C21 112.4(2)
H20A C20 H20B 107.9
C21 C20 H20A 109.1
C21 C20 H20B 109.1
C20 C21 H21A 109.5
C20 C21 H21B 109.5
C20 C21 H21C 109.5
H21A C21 H21B 109.5
H21A C21 H21C 109.5
H21B C21 H21C 109.5
N3 C22 H22A 108.9
N3 C22 H22B 108.9
N3 C22 C23 113.2(2)
H22A C22 H22B 107.8
C23 C22 H22A 108.9
C23 C22 H22B 108.9
C22 C23 H23A 109.5
C22 C23 H23B 109.5
C22 C23 H23C 109.5
H23A C23 H23B 109.5
H23A C23 H23C 109.5
H23B C23 H23C 109.5

loop_
_geom_bond_atom_site_label_1
_geom_bond_atom_site_label_2
_geom_bond_distance
P1 O1 1.7194(11)
P1 O3 1.7389(12)
P1 O5 1.6231(16)
P1 N1 1.622(2)
P1 N2 1.6197(17)
O1 C1 1.330(2)
O2 C1 1.196(2)
O3 C10 1.318(2)
O4 C10 1.202(2)
O5 C19 1.386(3)
O6 C19 1.198(3)
N1 C2 1.450(2)
N1 H1 0.83(3)
N2 C11 1.449(2)
N2 H2 0.86(3)
N3 C19 1.324(3)
N3 C20 1.473(3)
N3 C22 1.461(3)
C1 C2 1.517(3)
C2 H2A 0.9800
C2 C3 1.538(3)
C3 H3A 0.9700
C3 H3B 0.9700
C3 C4 1.513(3)
C4 C5 1.377(3)
C4 C9 1.388(3)
C5 H5 0.9300
C5 C6 1.381(3)
C6 H6 0.9300
C6 C7 1.382(4)
C7 H7 0.9300
C7 C8 1.379(4)
C8 H8 0.9300
C8 C9 1.386(4)
C9 H9 0.9300
C10 C11 1.518(3)
C11 H11 0.9800
C11 C12 1.535(3)
C12 H12A 0.9700
C12 H12B 0.9700
C12 C13 1.511(3)
C13 C14 1.379(4)
C13 C18 1.389(4)
C14 H14 0.9300
C14 C15 1.403(5)
C15 H15 0.9300
C15 C16 1.360(8)
C16 H16 0.9300
C16 C17 1.363(9)
C17 H17 0.9300
C17 C18 1.374(6)
C18 H18 0.9300
C20 H20A 0.9700
C20 H20B 0.9700
C20 C21 1.501(5)
C21 H21A 0.9600
C21 H21B 0.9600
C21 H21C 0.9600
C22 H22A 0.9700
C22 H22B 0.9700
C22 C23 1.506(4)
C23 H23A 0.9600
C23 H23B 0.9600
C23 H23C 0.9600

loop_
_geom_hbond_atom_site_label_D
_geom_hbond_atom_site_label_H
_geom_hbond_atom_site_label_A
_geom_hbond_distance_DH
_geom_hbond_distance_HA
_geom_hbond_distance_DA
_geom_hbond_angle_DHA
_geom_hbond_site_symmetry_A
N2 H2 O2 0.86(3) 2.23(3) 2.976(2) 146(2) 2_546
N1 H1 O4 0.83(3) 2.19(3) 3.001(2) 164(3) 2_656

loop_
_geom_torsion_atom_site_label_1
_geom_torsion_atom_site_label_2
_geom_torsion_atom_site_label_3
_geom_torsion_atom_site_label_4
_geom_torsion
P1 O1 C1 O2 179.44(15)
P1 O1 C1 C2 -3.8(2)
P1 O3 C10 O4 174.53(17)
P1 O3 C10 C11 -6.2(2)
P1 O5 C19 O6 4.3(4)
P1 O5 C19 N3 -176.78(16)
P1 N1 C2 C1 3.1(2)
P1 N1 C2 C3 -120.72(19)
P1 N2 C11 C10 -7.5(2)
P1 N2 C11 C12 -132.20(16)
O1 P1 O3 C10 61(3)
O1 P1 O5 C19 48.3(2)
O1 P1 N1 C2 -4.50(17)
O1 P1 N2 C11 -174.41(16)
O1 C1 C2 N1 0.6(2)
O1 C1 C2 C3 121.78(18)
O2 C1 C2 N1 177.18(19)
O2 C1 C2 C3 -61.6(3)
O3 P1 O1 C1 74(3)
O3 P1 O5 C19 -132.0(2)
O3 P1 N1 C2 177.28(17)
O3 P1 N2 C11 3.96(16)
O3 C10 C11 N2 8.1(2)
O3 C10 C11 C12 132.12(18)
O4 C10 C11 N2 -172.7(2)
O4 C10 C11 C12 -48.7(3)
O5 P1 O1 C1 -114.96(14)
O5 P1 O3 C10 -110.06(16)
O5 P1 N1 C2 89.46(18)
O5 P1 N2 C11 91.60(17)
N1 P1 O1 C1 4.76(14)
N1 P1 O3 C10 130.23(17)
N1 P1 O5 C19 -43.2(2)
N1 P1 N2 C11 -84.88(18)
N1 C2 C3 C4 -176.5(2)
N2 P1 O1 C1 133.33(14)
N2 P1 O3 C10 1.65(16)
N2 P1 O5 C19 139.9(2)
N2 P1 N1 C2 -94.30(19)
N2 C11 C12 C13 -133.44(18)
C1 C2 C3 C4 66.5(3)
C2 C3 C4 C5 88.6(3)
C2 C3 C4 C9 -93.6(3)
C3 C4 C5 C6 177.1(2)
C3 C4 C9 C8 -177.2(2)
C4 C5 C6 C7 0.4(4)
C5 C4 C9 C8 0.6(3)
C5 C6 C7 C8 -0.1(4)
C6 C7 C8 C9 0.0(4)
C7 C8 C9 C4 -0.3(4)
C9 C4 C5 C6 -0.7(3)
C10 C11 C12 C13 108.1(2)
C11 C12 C13 C14 105.0(3)
C11 C12 C13 C18 -74.6(3)
C12 C13 C14 C15 -179.4(3)
C12 C13 C18 C17 179.6(3)
C13 C14 C15 C16 0.7(6)
C14 C13 C18 C17 -0.1(5)
C14 C15 C16 C17 -2.0(7)
C15 C16 C17 C18 2.2(8)
C16 C17 C18 C13 -1.1(6)
C18 C13 C14 C15 0.3(4)
C19 N3 C20 C21 -96.1(4)
C19 N3 C22 C23 -84.4(3)
C20 N3 C19 O5 -177.4(2)
C20 N3 C19 O6 1.4(4)
C20 N3 C22 C23 91.4(3)
C22 N3 C19 O5 -1.5(3)
C22 N3 C19 O6 177.3(3)
C22 N3 C20 C21 87.8(4)
